data_4003883
loop_
_publ_author_name
'Morscher, Alexandra'
'Dyer, Matthew S.'
'Duff, Benjamin B.'
'Han, Guopeng'
'Gamon, Jacinthe'
'Daniels, Luke M.'
'Dang, Yun'
'Surta, T. Wesley'
'Robertson, Craig M.'
'Blanc, Fr\'ed\'eric'
'Claridge, John B.'
'Rosseinsky, Matthew J.'

_publ_section_title
;
 Li6SiO4Cl2: A Hexagonal Argyrodite Based on Antiperovskite Layer Stacking
;
_journal_issue 6
_journal_name_full 'Chemistry of Materials'
_journal_page_first 2206
_journal_page_last 2217
_journal_paper_doi 10.1021/acs.chemmater.1c00157
_journal_volume 33
_journal_year 2021
_chemical_formula_moiety 'Cl2 Li6 O4 Si'
_chemical_formula_sum 'Cl2 Li6 O4 Si'
_chemical_formula_weight 204.63
_space_group_crystal_system orthorhombic
_space_group_IT_number 33
_space_group_name_Hall 'P 2c -2n'
_space_group_name_H-M_alt 'P n a 21'
_atom_sites_solution_primary dual
_audit_creation_date 2020-06-21
_audit_creation_method
;
Olex2 1.2
(compiled 2018.05.29 svn.r3508 for OlexSys, GUI svn.r5506)
;
_cell_angle_alpha 90
_cell_angle_beta 90
_cell_angle_gamma 90
_cell_formula_units_Z 4
_cell_length_a 10.5204(8)
_cell_length_b 6.0756(4)
_cell_length_c 9.9530(7)
_cell_measurement_reflns_used 3392
_cell_measurement_temperature 100
_cell_measurement_theta_max 26.3210
_cell_measurement_theta_min 3.8440
_cell_volume 636.17(8)
_computing_cell_refinement 'CrysAlisPro 1.171.40.45a (Rigaku OD, 2019)'
_computing_data_collection 'CrysAlisPro 1.171.40.45a (Rigaku OD, 2019)'
_computing_data_reduction 'CrysAlisPro 1.171.40.45a (Rigaku OD, 2019)'
_computing_molecular_graphics 'Olex2 (Dolomanov et al., 2009)'
_computing_publication_material 'Olex2 (Dolomanov et al., 2009)'
_computing_structure_refinement 'ShelXL (Sheldrick, 2015)'
_computing_structure_solution 'ShelXT (Sheldrick, 2015)'
_diffrn_ambient_temperature 100.0
_diffrn_detector 'CCD plate'
_diffrn_detector_area_resol_mean 28.5714
_diffrn_detector_type 'Rigaku Saturn724+'
_diffrn_measured_fraction_theta_full 1.000
_diffrn_measured_fraction_theta_max 1.000
_diffrn_measurement_details
;
List of Runs (angles in degrees, time in seconds):

  # Type    Start    End  Width  t~exp~   \w     \q     \k     \f   Frames
--------------------------------------------------------------------------
  1  \w   -110.00  15.00   1.00    2.00    --  -20.00 -68.00   0.00  125
  2  \w   -110.00  15.00   1.00    2.00    --  -20.00 -68.00 120.00  125
  3  \w   -110.00  15.00   1.00    2.00    --  -20.00 -68.00 240.00  125
  4  \w   -110.00  15.00   1.00    2.00    --  -20.00 -30.00  90.00  125
  5  \w    -90.00  90.00   1.00    2.00    --    0.00   0.00   0.00  180
  6  \w    -90.00  90.00   1.00    2.00    --    0.00   0.00 180.00  180
;
_diffrn_measurement_device 'abstract diffractometer'
_diffrn_measurement_device_type 'dtrek-CrysAlisPro-abstract goniometer imported rigaku-d*trek images'
_diffrn_measurement_method '\w scans'
_diffrn_measurement_specimen_support 'Mitegen 50um'
_diffrn_orient_matrix_type 'CrysAlisPro convention (1999,Acta A55,543-557)'
_diffrn_orient_matrix_UB_11 -0.0337886000
_diffrn_orient_matrix_UB_12 0.0320991000
_diffrn_orient_matrix_UB_13 0.0584472000
_diffrn_orient_matrix_UB_21 -0.0101343000
_diffrn_orient_matrix_UB_22 0.1057615000
_diffrn_orient_matrix_UB_23 -0.0282204000
_diffrn_orient_matrix_UB_31 -0.0574565000
_diffrn_orient_matrix_UB_32 -0.0376022000
_diffrn_orient_matrix_UB_33 -0.0294319000
_diffrn_radiation_monochromator graphite
_diffrn_radiation_probe x-ray
_diffrn_radiation_type MoK\a
_diffrn_radiation_wavelength 0.71073
_diffrn_reflns_av_R_equivalents 0.0805
_diffrn_reflns_av_unetI/netI 0.0404
_diffrn_reflns_Laue_measured_fraction_full 1.000
_diffrn_reflns_Laue_measured_fraction_max 1.000
_diffrn_reflns_limit_h_max 12
_diffrn_reflns_limit_h_min -13
_diffrn_reflns_limit_k_max 7
_diffrn_reflns_limit_k_min -7
_diffrn_reflns_limit_l_max 12
_diffrn_reflns_limit_l_min -9
_diffrn_reflns_number 12264
_diffrn_reflns_point_group_measured_fraction_full 0.970
_diffrn_reflns_point_group_measured_fraction_max 0.943
_diffrn_reflns_theta_full 25.242
_diffrn_reflns_theta_max 26.391
_diffrn_reflns_theta_min 3.873
_diffrn_source 'fine-focus sealed X-ray tube'
_diffrn_source_type 'Enhance (Mo) X-ray Source'
_exptl_absorpt_coefficient_mu 1.138
_exptl_absorpt_correction_T_max 1.00000
_exptl_absorpt_correction_T_min 0.91500
_exptl_absorpt_correction_type multi-scan
_exptl_absorpt_process_details
;
CrysAlisPro 1.171.40.45a (Rigaku Oxford Diffraction, 2019)
Empirical absorption correction using spherical harmonics,
 implemented in SCALE3 ABSPACK scaling algorithm.
;
_exptl_crystal_colour colourless
_exptl_crystal_colour_primary colourless
_exptl_crystal_density_diffrn 2.137
_exptl_crystal_description block
_exptl_crystal_F_000 392
_exptl_crystal_size_max 0.167
_exptl_crystal_size_mid 0.086
_exptl_crystal_size_min 0.078
_refine_diff_density_max 0.640
_refine_diff_density_min -0.430
_refine_diff_density_rms 0.110
_refine_ls_abs_structure_details
;
 Flack x determined using 294 quotients [(I+)-(I-)]/[(I+)+(I-)]
 (Parsons, Flack and Wagner, Acta Cryst. B69 (2013) 249-259).
;
_refine_ls_abs_structure_Flack -0.04(9)
_refine_ls_extinction_method none
_refine_ls_goodness_of_fit_ref 1.110
_refine_ls_hydrogen_treatment undef
_refine_ls_matrix_type full
_refine_ls_number_parameters 118
_refine_ls_number_reflns 1232
_refine_ls_number_restraints 79
_refine_ls_restrained_S_all 1.091
_refine_ls_R_factor_all 0.0750
_refine_ls_R_factor_gt 0.0530
_refine_ls_shift/su_max 0.000
_refine_ls_shift/su_mean 0.000
_refine_ls_structure_factor_coef Fsqd
_refine_ls_weighting_details 'w=1/[\s^2^(Fo^2^)+(0.0475P)^2^+2.9842P] where P=(Fo^2^+2Fc^2^)/3'
_refine_ls_weighting_scheme calc
_refine_ls_wR_factor_gt 0.1189
_refine_ls_wR_factor_ref 0.1279
_reflns_Friedel_coverage 0.778
_reflns_Friedel_fraction_full 0.935
_reflns_Friedel_fraction_max 0.878
_reflns_number_gt 894
_reflns_number_total 1232
_reflns_threshold_expression 'I > 2\s(I)'
_twin_special_details
;
Component 2 rotated by 92.6144\% 
 around [-0.59 0.37 -0.72] (reciprocal) or [-0.39 0.75 -0.53] (direct)
;
_cod_data_source_file cm1c00157_si_002.cif
_cod_data_source_block alex_li6sio4cl2_11_twin1_hklf4
_cod_depositor_comments 'Adding full bibliography for 4003883.cif.'
_cod_database_code 4003883
_shelx_shelxl_version_number 2018/3
_chemical_oxdiff_formula Li6SiO4Cl2
_shelx_space_group_comment
;
The symmetry employed for this shelxl refinement is uniquely defined
by the following loop, which should always be used as a source of
symmetry information in preference to the above space-group names.
They are only intended as comments.
;
_shelx_estimated_absorpt_t_max 0.916
_shelx_estimated_absorpt_t_min 0.833
_olex2_refinement_description
;
1. Uiso/Uaniso restraints and constraints
Uanis(Li2) \\sim Ueq, Uanis(Li1) \\sim Ueq, Uanis(Li5) \\sim Ueq, Uanis(Li4)
\\sim Ueq, Uanis(Li3) \\sim Ueq, Uanis(Li6) \\sim Ueq, Uanis(O4) \\sim Ueq,
Uanis(O2) \\sim Ueq: with sigma of 0.005 and sigma for terminal atoms of 0.01
All non-hydrogen atoms restrained to be isotropic: with sigma of 0.002 and
sigma for terminal atoms of 3
;
_olex2_submission_special_instructions 'No special instructions were received'
_oxdiff_exptl_absorpt_empirical_details
;
Empirical correction (ABSPACK) includes:
- Absorption correction using spherical harmonics
- Frame scaling
;
_oxdiff_exptl_absorpt_empirical_full_max 1.205
_oxdiff_exptl_absorpt_empirical_full_min 0.862
_oxdiff_twin_integration_method simultaneous
_oxdiff_twin_items 2

loop_
_space_group_symop_operation_xyz
'x, y, z'
'-x, -y, z+1/2'
'x+1/2, -y+1/2, z'
'-x+1/2, y+1/2, z+1/2'

loop_
_atom_site_label
_atom_site_type_symbol
_atom_site_fract_x
_atom_site_fract_y
_atom_site_fract_z
_atom_site_U_iso_or_equiv
_atom_site_adp_type
_atom_site_occupancy
_atom_site_site_symmetry_order
_atom_site_calc_flag
_atom_site_refinement_flags_posn
_atom_site_refinement_flags_adp
_atom_site_refinement_flags_occupancy
_atom_site_disorder_assembly
_atom_site_disorder_group
Cl1 Cl 0.83357(17) 0.4948(4) 0.65663(18) 0.0107(5) Uani 1 1 d . . . . .
Cl2 Cl 0.6679(2) 0.9941(4) 0.53638(16) 0.0104(5) Uani 1 1 d . . . . .
Si1 Si 0.5009(2) 0.5028(5) 0.3992(4) 0.0083(5) Uani 1 1 d . . . . .
O1 O 0.6485(5) 0.4960(8) 0.3427(8) 0.0121(11) Uani 1 1 d . . . . .
O2 O 0.4305(5) 0.7228(8) 0.3384(7) 0.0094(13) Uani 1 1 d . U . . .
O3 O 0.4260(5) 0.2826(8) 0.3448(7) 0.0088(13) Uani 1 1 d . . . . .
O4 O 0.5016(7) 0.5057(11) 0.5636(5) 0.0091(14) Uani 1 1 d . U . . .
Li1 Li 0.6162(14) 0.662(2) 0.664(2) 0.018(3) Uani 1 1 d . U . . .
Li2 Li 0.5017(15) 1.009(3) 0.363(2) 0.037(4) Uani 1 1 d . U . . .
Li3 Li 0.3637(16) 0.602(3) 0.658(2) 0.026(4) Uani 1 1 d . U . . .
Li4 Li 0.2548(13) 0.754(2) 0.349(2) 0.021(4) Uani 1 1 d . U . . .
Li5 Li 0.4762(16) 0.754(3) 0.154(2) 0.028(4) Uani 1 1 d . U . . .
Li6 Li 0.267(2) 0.203(4) 0.419(3) 0.043(5) Uani 1 1 d . U . . .

loop_
_atom_site_aniso_label
_atom_site_aniso_U_11
_atom_site_aniso_U_22
_atom_site_aniso_U_33
_atom_site_aniso_U_23
_atom_site_aniso_U_13
_atom_site_aniso_U_12
Cl1 0.0103(10) 0.0078(10) 0.0141(12) 0.0004(13) 0.0018(11) -0.0009(9)
Cl2 0.0110(9) 0.0080(9) 0.0122(12) -0.0008(12) -0.0002(9) -0.0016(10)
Si1 0.0087(9) 0.0055(8) 0.0106(10) -0.0001(9) -0.0007(8) 0.0011(10)
O1 0.011(2) 0.0116(19) 0.013(2) 0.000(2) 0.001(2) 0.000(2)
O2 0.009(2) 0.007(2) 0.012(2) 0.002(2) 0.000(2) 0.0038(18)
O3 0.007(2) 0.006(2) 0.013(2) -0.002(2) 0.000(2) -0.0025(17)
O4 0.010(2) 0.008(2) 0.009(2) 0.000(2) 0.001(2) 0.000(2)
Li1 0.018(4) 0.017(4) 0.018(4) 0.001(3) -0.001(3) -0.001(3)
Li2 0.037(5) 0.035(5) 0.038(5) 0.000(3) -0.002(3) 0.000(3)
Li3 0.025(4) 0.027(4) 0.027(4) 0.000(3) 0.000(3) 0.001(3)
Li4 0.019(4) 0.020(4) 0.024(4) 0.000(3) 0.001(3) 0.001(3)
Li5 0.028(4) 0.027(4) 0.028(5) 0.000(3) 0.001(3) 0.001(3)
Li6 0.042(6) 0.042(6) 0.045(6) -0.002(3) 0.002(3) 0.001(3)

loop_
_atom_type_symbol
_atom_type_description
_atom_type_scat_dispersion_real
_atom_type_scat_dispersion_imag
_atom_type_scat_source
Li Li -0.0003 0.0001 'International Tables Vol C Tables 4.2.6.8 and 6.1.1.4'
O O 0.0106 0.0060 'International Tables Vol C Tables 4.2.6.8 and 6.1.1.4'
Si Si 0.0817 0.0704 'International Tables Vol C Tables 4.2.6.8 and 6.1.1.4'
Cl Cl 0.1484 0.1585 'International Tables Vol C Tables 4.2.6.8 and 6.1.1.4'

loop_
_geom_angle_atom_site_label_1
_geom_angle_atom_site_label_2
_geom_angle_atom_site_label_3
_geom_angle
_geom_angle_site_symmetry_1
_geom_angle_site_symmetry_3
_geom_angle_publ_flag
Li1 Cl1 Li2 123.5(6) . 4_645 ?
Li1 Cl1 Li4 83.5(5) . 2_665 ?
Li1 Cl1 Li6 88.3(6) . 3 ?
Li2 Cl1 Li6 146.9(6) 4_645 3 ?
Li3 Cl1 Li1 73.5(5) 3_565 . ?
Li3 Cl1 Li2 83.2(6) 3_565 4_645 ?
Li3 Cl1 Li4 128.0(7) 3_565 2_665 ?
Li3 Cl1 Li5 118.8(5) 3_565 4_645 ?
Li3 Cl1 Li6 118.1(8) 3_565 3 ?
Li4 Cl1 Li2 71.7(5) 2_665 4_645 ?
Li4 Cl1 Li6 106.8(6) 2_665 3 ?
Li5 Cl1 Li1 167.6(5) 4_645 . ?
Li5 Cl1 Li2 60.4(7) 4_645 4_645 ?
Li5 Cl1 Li4 87.3(5) 4_645 2_665 ?
Li5 Cl1 Li6 86.5(7) 4_645 3 ?
Li1 Cl2 Li2 103.6(6) . . ?
Li1 Cl2 Li3 74.6(6) . 3_565 ?
Li1 Cl2 Li4 88.3(5) . 3_565 ?
Li1 Cl2 Li5 97.4(6) . 2_675 ?
Li2 Cl2 Li3 161.8(7) . 3_565 ?
Li2 Cl2 Li4 76.5(6) . 3_565 ?
Li3 Cl2 Li4 85.3(6) 3_565 3_565 ?
Li5 Cl2 Li2 82.6(7) 2_675 . ?
Li5 Cl2 Li3 115.5(7) 2_675 3_565 ?
Li5 Cl2 Li4 159.1(7) 2_675 3_565 ?
Li6 Cl2 Li1 167.3(6) 3_565 . ?
Li6 Cl2 Li2 86.6(7) 3_565 . ?
Li6 Cl2 Li3 93.4(7) 3_565 3_565 ?
Li6 Cl2 Li4 86.7(8) 3_565 3_565 ?
Li6 Cl2 Li5 91.3(7) 3_565 2_675 ?
O1 Si1 Li1 85.9(4) . . ?
O1 Si1 Li1 96.9(4) . 2_664 ?
O1 Si1 Li2 86.1(4) . 1_545 ?
O1 Si1 Li3 138.2(5) . . ?
O1 Si1 Li3 40.7(4) . 2_664 ?
O1 Si1 Li5 101.5(4) . 2_665 ?
O1 Si1 Li5 79.1(4) . . ?
O1 Si1 Li6 32.3(5) . 3 ?
O2 Si1 O1 108.6(4) . . ?
O2 Si1 O3 108.9(3) . . ?
O2 Si1 Li1 77.7(4) . 2_664 ?
O2 Si1 Li1 103.9(4) . . ?
O2 Si1 Li2 140.0(5) . 1_545 ?
O2 Si1 Li3 86.3(4) . . ?
O2 Si1 Li3 95.6(5) . 2_664 ?
O2 Si1 Li5 38.7(4) . . ?
O2 Si1 Li5 140.7(5) . 2_665 ?
O2 Si1 Li6 139.9(5) . 3 ?
O3 Si1 O1 108.6(3) . . ?
O3 Si1 Li1 136.9(4) . . ?
O3 Si1 Li1 39.7(4) . 2_664 ?
O3 Si1 Li2 32.3(4) . 1_545 ?
O3 Si1 Li3 102.4(4) . . ?
O3 Si1 Li3 77.4(4) . 2_664 ?
O3 Si1 Li5 96.2(5) . . ?
O3 Si1 Li5 83.9(4) . 2_665 ?
O3 Si1 Li6 97.3(5) . 3 ?
O4 Si1 O1 109.6(4) . . ?
O4 Si1 O2 111.2(4) . . ?
O4 Si1 O3 109.9(4) . . ?
O4 Si1 Li1 29.9(4) . . ?
O4 Si1 Li1 146.4(4) . 2_664 ?
O4 Si1 Li2 97.4(5) . 1_545 ?
O4 Si1 Li3 31.3(4) . . ?
O4 Si1 Li3 146.9(5) . 2_664 ?
O4 Si1 Li5 147.1(4) . . ?
O4 Si1 Li5 32.4(4) . 2_665 ?
O4 Si1 Li6 86.4(6) . 3 ?
Li1 Si1 Li1 176.3(4) 2_664 . ?
Li1 Si1 Li2 63.4(5) 2_664 1_545 ?
Li1 Si1 Li3 124.7(4) 2_664 . ?
Li1 Si1 Li3 56.2(5) 2_664 2_664 ?
Li1 Si1 Li5 123.6(5) 2_664 2_665 ?
Li1 Si1 Li5 56.5(5) 2_664 . ?
Li1 Si1 Li6 73.3(6) . 3 ?
Li1 Si1 Li6 107.8(6) 2_664 3 ?
Li2 Si1 Li1 114.4(5) 1_545 . ?
Li2 Si1 Li6 66.5(6) 1_545 3 ?
Li3 Si1 Li1 126.6(5) 2_664 . ?
Li3 Si1 Li1 52.4(5) . . ?
Li3 Si1 Li2 107.5(5) . 1_545 ?
Li3 Si1 Li2 71.2(5) 2_664 1_545 ?
Li3 Si1 Li3 178.1(5) 2_664 . ?
Li3 Si1 Li5 123.7(5) 2_664 2_665 ?
Li3 Si1 Li5 57.0(5) 2_664 . ?
Li3 Si1 Li6 60.6(6) 2_664 3 ?
Li3 Si1 Li6 117.6(7) . 3 ?
Li5 Si1 Li1 126.7(5) . . ?
Li5 Si1 Li1 53.1(5) 2_665 . ?
Li5 Si1 Li2 115.2(5) . 1_545 ?
Li5 Si1 Li2 65.3(6) 2_665 1_545 ?
Li5 Si1 Li3 54.4(5) 2_665 . ?
Li5 Si1 Li3 124.9(5) . . ?
Li5 Si1 Li5 179.3(4) . 2_665 ?
Li5 Si1 Li6 70.2(6) 2_665 3 ?
Li5 Si1 Li6 110.5(6) . 3 ?
Si1 O1 Li3 105.5(6) . 2_664 ?
Si1 O1 Li4 121.7(5) . 3_565 ?
Si1 O1 Li6 120.0(8) . 3 ?
Li4 O1 Li3 108.8(9) 3_565 2_664 ?
Li4 O1 Li6 96.2(9) 3_565 3 ?
Li6 O1 Li3 103.1(10) 3 2_664 ?
Si1 O2 Li2 121.0(6) . . ?
Si1 O2 Li4 120.6(6) . . ?
Si1 O2 Li5 108.7(6) . . ?
Li4 O2 Li2 106.8(7) . . ?
Li4 O2 Li5 107.3(9) . . ?
Li5 O2 Li2 86.4(9) . . ?
Si1 O3 Li1 106.3(5) . 2_664 ?
Si1 O3 Li2 119.4(6) . 1_545 ?
Si1 O3 Li6 120.3(8) . . ?
Li1 O3 Li6 102.1(9) 2_664 . ?
Li2 O3 Li1 111.0(8) 1_545 2_664 ?
Li2 O3 Li6 96.4(9) 1_545 . ?
Si1 O4 Li1 123.7(7) . . ?
Si1 O4 Li3 121.0(8) . . ?
Si1 O4 Li5 118.9(8) . 2_665 ?
Li3 O4 Li1 94.3(9) . . ?
Li3 O4 Li5 97.2(9) . 2_665 ?
Li5 O4 Li1 95.3(8) 2_665 . ?
Cl1 Li1 Si1 106.2(6) . 2_665 ?
Cl1 Li1 Li5 87.1(6) . 2_665 ?
Cl1 Li1 Li6 75.9(7) . 2_665 ?
Cl2 Li1 Cl1 96.6(5) . . ?
Cl2 Li1 Si1 145.0(7) . 2_665 ?
Cl2 Li1 Li5 146.1(8) . 2_665 ?
Cl2 Li1 Li6 97.1(7) . 2_665 ?
Si1 Li1 Li6 64.3(6) 2_665 2_665 ?
O3 Li1 Cl1 108.5(8) 2_665 . ?
O3 Li1 Cl2 113.6(7) 2_665 . ?
O3 Li1 Si1 34.0(3) 2_665 2_665 ?
O3 Li1 Li5 96.8(7) 2_665 2_665 ?
O3 Li1 Li6 39.0(6) 2_665 2_665 ?
O4 Li1 Cl1 112.1(8) . . ?
O4 Li1 Cl2 106.8(8) . . ?
O4 Li1 Si1 89.0(6) . 2_665 ?
O4 Li1 O3 117.4(8) . 2_665 ?
O4 Li1 Li5 42.3(5) . 2_665 ?
O4 Li1 Li6 153.3(9) . 2_665 ?
Li5 Li1 Si1 62.9(5) 2_665 2_665 ?
Li5 Li1 Li6 116.4(8) 2_665 2_665 ?
Cl1 Li2 Si1 97.1(6) 4_654 1_565 ?
Cl1 Li2 Li1 77.7(6) 4_654 2_674 ?
Cl1 Li2 Li6 137.2(10) 4_654 1_565 ?
Cl2 Li2 Cl1 94.4(5) . 4_654 ?
Cl2 Li2 Si1 87.5(6) . 1_565 ?
Cl2 Li2 Li1 139.7(8) . 2_674 ?
Cl2 Li2 Li6 120.5(10) . 1_565 ?
Si1 Li2 Li1 55.2(5) 1_565 2_674 ?
O2 Li2 Cl1 97.1(8) . 4_654 ?
O2 Li2 Cl2 109.7(9) . . ?
O2 Li2 Si1 156.7(8) . 1_565 ?
O2 Li2 Li1 110.5(9) . 2_674 ?
O2 Li2 Li6 93.6(8) . 1_565 ?
O3 Li2 Cl1 103.2(8) 1_565 4_654 ?
O3 Li2 Cl2 114.1(10) 1_565 . ?
O3 Li2 Si1 28.3(4) 1_565 1_565 ?
O3 Li2 O2 129.5(9) 1_565 . ?
O3 Li2 Li1 34.8(5) 1_565 2_674 ?
O3 Li2 Li6 42.3(6) 1_565 1_565 ?
Li6 Li2 Si1 63.6(6) 1_565 1_565 ?
Li6 Li2 Li1 59.8(7) 1_565 2_674 ?
Cl1 Li3 Si1 106.9(7) 3_465 2_665 ?
Cl1 Li3 Li1 53.8(4) 3_465 3_465 ?
Cl1 Li3 Li5 149.5(8) 3_465 2_665 ?
Cl2 Li3 Cl1 97.2(6) 3_465 3_465 ?
Cl2 Li3 Si1 140.9(8) 3_465 2_665 ?
Cl2 Li3 Li1 52.5(4) 3_465 3_465 ?
Cl2 Li3 Li5 108.6(7) 3_465 2_665 ?
Si1 Li3 Li1 121.8(7) 2_665 3_465 ?
O1 Li3 Cl1 107.7(9) 2_665 3_465 ?
O1 Li3 Cl2 109.8(8) 2_665 3_465 ?
O1 Li3 Si1 33.8(4) 2_665 2_665 ?
O1 Li3 Li1 94.1(7) 2_665 3_465 ?
O1 Li3 Li5 79.1(7) 2_665 2_665 ?
O4 Li3 Cl1 114.7(9) . 3_465 ?
O4 Li3 Cl2 109.5(10) . 3_465 ?
O4 Li3 Si1 88.0(7) . 2_665 ?
O4 Li3 O1 116.2(10) . 2_665 ?
O4 Li3 Li1 149.5(11) . 3_465 ?
O4 Li3 Li5 41.5(6) . 2_665 ?
Li5 Li3 Si1 62.0(6) 2_665 2_665 ?
Li5 Li3 Li1 156.7(8) 2_665 3_465 ?
Cl1 Li4 Si1 95.0(5) 2_664 3_465 ?
Cl1 Li4 Li5 78.6(6) 2_664 . ?
Cl1 Li4 Li6 139.2(7) 2_664 1_565 ?
Cl2 Li4 Cl1 93.7(5) 3_465 2_664 ?
Cl2 Li4 Si1 81.8(4) 3_465 3_465 ?
Cl2 Li4 Li5 137.6(6) 3_465 . ?
Cl2 Li4 Li6 114.1(7) 3_465 1_565 ?
O1 Li4 Cl1 103.2(8) 3_465 2_664 ?
O1 Li4 Cl2 106.7(7) 3_465 3_465 ?
O1 Li4 Si1 27.1(3) 3_465 3_465 ?
O1 Li4 Li5 115.7(8) 3_465 . ?
O1 Li4 Li6 42.0(6) 3_465 1_565 ?
O2 Li4 Cl1 104.5(8) . 2_664 ?
O2 Li4 Cl2 109.7(8) . 3_465 ?
O2 Li4 Si1 156.4(8) . 3_465 ?
O2 Li4 O1 132.0(8) . 3_465 ?
O2 Li4 Li5 36.8(6) . . ?
O2 Li4 Li6 93.9(7) . 1_565 ?
Li5 Li4 Si1 140.0(6) . 3_465 ?
Li6 Li4 Si1 62.5(5) 1_565 3_465 ?
Li6 Li4 Li5 97.0(7) 1_565 . ?
Cl1 Li5 Si1 103.4(7) 4_654 . ?
Cl1 Li5 Li1 147.2(8) 4_654 2_664 ?
Cl1 Li5 Li3 88.3(6) 4_654 2_664 ?
Cl2 Li5 Cl1 97.7(6) 2_674 4_654 ?
Cl2 Li5 Si1 142.1(7) 2_674 . ?
Cl2 Li5 Li1 112.2(7) 2_674 2_664 ?
Cl2 Li5 Li3 151.5(10) 2_674 2_664 ?
O2 Li5 Cl1 104.6(9) . 4_654 ?
O2 Li5 Cl2 111.5(8) . 2_674 ?
O2 Li5 Si1 32.6(4) . . ?
O2 Li5 Li1 77.4(7) . 2_664 ?
O2 Li5 Li3 93.6(8) . 2_664 ?
O4 Li5 Cl1 114.2(8) 2_664 4_654 ?
O4 Li5 Cl2 112.4(10) 2_664 2_674 ?
O4 Li5 Si1 87.1(7) 2_664 . ?
O4 Li5 O2 114.9(9) 2_664 . ?
O4 Li5 Li1 42.4(5) 2_664 2_664 ?
O4 Li5 Li3 41.4(6) 2_664 2_664 ?
Li1 Li5 Si1 60.6(5) 2_664 . ?
Li1 Li5 Li3 58.9(6) 2_664 2_664 ?
Li3 Li5 Si1 61.1(6) 2_664 . ?
Cl1 Li6 Li1 139.5(9) 3_455 2_664 ?
Cl1 Li6 Li2 76.1(8) 3_455 1_545 ?
Cl1 Li6 Li4 78.4(6) 3_455 1_545 ?
Cl2 Li6 Cl1 91.4(9) 3_465 3_455 ?
Cl2 Li6 Li1 112.6(10) 3_465 2_664 ?
Cl2 Li6 Li2 143.0(11) 3_465 1_545 ?
Cl2 Li6 Li4 146.8(10) 3_465 1_545 ?
O1 Li6 Cl1 103.5(10) 3_455 3_455 ?
O1 Li6 Cl2 113.3(10) 3_455 3_465 ?
O1 Li6 Li1 96.3(10) 3_455 2_664 ?
O1 Li6 Li2 103.6(11) 3_455 1_545 ?
O1 Li6 Li4 41.8(6) 3_455 1_545 ?
O3 Li6 Cl1 102.8(10) . 3_455 ?
O3 Li6 Cl2 112.0(10) . 3_465 ?
O3 Li6 O1 126.2(14) . 3_455 ?
O3 Li6 Li1 38.9(7) . 2_664 ?
O3 Li6 Li2 41.3(6) . 1_545 ?
O3 Li6 Li4 101.2(10) . 1_545 ?
Li2 Li6 Li1 65.0(7) 1_545 2_664 ?
Li2 Li6 Li4 65.4(8) 1_545 1_545 ?
Li4 Li6 Li1 94.6(8) 1_545 2_664 ?

loop_
_geom_bond_atom_site_label_1
_geom_bond_atom_site_label_2
_geom_bond_distance
_geom_bond_site_symmetry_2
_geom_bond_publ_flag
Cl1 Li1 2.503(15) . ?
Cl1 Li2 2.69(2) 4_645 ?
Cl1 Li3 2.468(18) 3_565 ?
Cl1 Li4 2.615(19) 2_665 ?
Cl1 Li5 2.480(17) 4_645 ?
Cl1 Li6 2.75(3) 3 ?
Cl2 Li1 2.448(16) . ?
Cl2 Li2 2.455(19) . ?
Cl2 Li3 2.461(18) 3_565 ?
Cl2 Li4 2.564(17) 3_565 ?
Cl2 Li5 2.454(18) 2_675 ?
Cl2 Li6 2.42(2) 3_565 ?
Si1 O1 1.652(6) . ?
Si1 O2 1.643(6) . ?
Si1 O3 1.644(6) . ?
Si1 O4 1.637(6) . ?
Si1 Li1 3.059(19) . ?
Si1 Li1 2.826(18) 2_664 ?
Si1 Li2 3.02(2) 1_545 ?
Si1 Li3 2.86(2) 2_664 ?
Si1 Li3 3.02(2) . ?
Si1 Li5 2.89(2) . ?
Si1 Li5 2.99(2) 2_665 ?
Si1 Li6 3.07(2) 3 ?
O1 Li3 1.94(2) 2_664 ?
O1 Li4 1.886(14) 3_565 ?
O1 Li6 1.89(2) 3 ?
O2 Li2 1.91(2) . ?
O2 Li4 1.862(15) . ?
O2 Li5 1.90(2) . ?
O3 Li1 1.88(2) 2_664 ?
O3 Li2 1.85(2) 1_545 ?
O3 Li6 1.89(2) . ?
O4 Li1 1.831(18) . ?
O4 Li3 1.83(2) . ?
O4 Li5 1.831(19) 2_665 ?
Li1 Li5 2.71(2) 2_665 ?
Li1 Li6 2.93(3) 2_665 ?
Li2 Li6 2.79(3) 1_565 ?
Li3 Li5 2.74(2) 2_665 ?
Li4 Li5 3.03(2) . ?
Li4 Li6 2.81(3) 1_565 ?

loop_
_twin_individual_id
_twin_individual_mass_fraction_refined
_oxdiff_twin_reflns_isolated
_oxdiff_twin_reflns_overlapped
_twin_individual_twin_lattice_type
_twin_individual_twin_matrix_11
_twin_individual_twin_matrix_12
_twin_individual_twin_matrix_13
_twin_individual_twin_matrix_21
_twin_individual_twin_matrix_22
_twin_individual_twin_matrix_23
_twin_individual_twin_matrix_31
_twin_individual_twin_matrix_32
_twin_individual_twin_matrix_33
1 0.4995 12552 839 ref 1.0000 0.0000 0.0000 0.0000 1.0000 0.0000 0.0000 0.0000 1.0000
2 0.5005 12570 839 nmt 0.2249 0.6139 0.9595 -0.5490 0.2830 0.0766 -0.2014 -1.4597 0.4006
